data_2311242
loop_
_publ_author_name
'Mague, Joel T.'
'Mohamed, Shaaban K.'
'Akkurt, Mehmet'
'Ahmed, Eman A.'
'Albayati, Mustafa R.'

_publ_section_title
;
 3-Oxo-N',2-diphenyl-2,3-di-hydro-1H-pyrazole-4-carbohydrazide.
;
_journal_coeditor_code BT6982
_journal_issue 'Pt 7'
_journal_name_full 'Acta crystallographica. Section E, Structure reports online'
_journal_page_first o819
_journal_page_last 20
_journal_paper_doi 10.1107/S1600536814012392
_journal_volume 70
_journal_year 2014
_chemical_formula_iupac 'C16 H14 N4 O2'
_chemical_formula_moiety 'C16 H14 N4 O2'
_chemical_formula_sum 'C16 H14 N4 O2'
_chemical_formula_weight 294.31
_chemical_name_systematic
;
3-Oxo-<i>N</i>',2-diphenyl-2,3-dihydro-1<i>H</i>-pyrazole-4-carbohydrazide
;
_space_group_IT_number 14
_space_group_name_Hall '-P 2ybc'
_space_group_name_H-M_alt 'P 1 21/c 1'
_symmetry_cell_setting monoclinic
_symmetry_space_group_name_Hall '-P 2ybc'
_symmetry_space_group_name_H-M 'P 1 21/c 1'
_atom_sites_solution_hydrogens mixed
_atom_sites_solution_primary direct
_atom_sites_solution_secondary difmap
_cell_angle_alpha 90
_cell_angle_beta 91.565(2)
_cell_angle_gamma 90
_cell_formula_units_Z 4
_cell_length_a 8.4488(12)
_cell_length_b 11.5605(17)
_cell_length_c 14.642(2)
_cell_measurement_reflns_used 9891
_cell_measurement_temperature 150(2)
_cell_measurement_theta_max 28.61
_cell_measurement_theta_min 2.24
_cell_volume 1429.6(4)
_computing_cell_refinement '<i>SAINT</i> (Bruker, 2013)'
_computing_data_collection '<i>APEX2</i> (Bruker, 2013)'
_computing_data_reduction '<i>SAINT</i> (Bruker, 2013)'
_computing_molecular_graphics '<i>DIAMOND</i> (Brandenburg & Putz, 2012)'
_computing_publication_material '<i>SHELXTL</i> (Sheldrick, 2008)'
_computing_structure_refinement '<i>SHELXL2014</i> (Sheldrick, 2008)'
_computing_structure_solution '<i>SHELXTL</i> (Sheldrick, 2008)'
_diffrn_ambient_temperature 150(2)
_diffrn_detector_area_resol_mean 8.3660
_diffrn_measured_fraction_theta_full 0.995
_diffrn_measured_fraction_theta_max 0.994
_diffrn_measurement_device_type 'Bruker SMART APEX CCD'
_diffrn_measurement_method '\f and \w scans'
_diffrn_radiation_monochromator graphite
_diffrn_radiation_type MoK\a
_diffrn_radiation_wavelength 0.71073
_diffrn_reflns_av_R_equivalents 0.0489
_diffrn_reflns_av_sigmaI/netI 0.0279
_diffrn_reflns_limit_h_max 11
_diffrn_reflns_limit_h_min -11
_diffrn_reflns_limit_k_max 15
_diffrn_reflns_limit_k_min -15
_diffrn_reflns_limit_l_max 19
_diffrn_reflns_limit_l_min -19
_diffrn_reflns_number 25571
_diffrn_reflns_reduction_process
;
;
_diffrn_reflns_theta_full 28.68
_diffrn_reflns_theta_max 28.69
_diffrn_reflns_theta_min 2.24
_exptl_absorpt_coefficient_mu 0.094
_exptl_absorpt_correction_T_max 0.99
_exptl_absorpt_correction_T_min 0.85
_exptl_absorpt_correction_type multi-scan
_exptl_absorpt_process_details '(<i>SADABS</i>; Bruker, 2013)'
_exptl_crystal_colour colourless
_exptl_crystal_density_diffrn 1.367
_exptl_crystal_density_method 'Not Measured'
_exptl_crystal_description plate
_exptl_crystal_F_000 616
_exptl_crystal_size_max 0.258
_exptl_crystal_size_mid 0.204
_exptl_crystal_size_min 0.066
_refine_diff_density_max 0.250
_refine_diff_density_min -0.205
_refine_ls_extinction_method none
_refine_ls_goodness_of_fit_ref 1.026
_refine_ls_hydrogen_treatment constr
_refine_ls_matrix_type full
_refine_ls_number_parameters 199
_refine_ls_number_reflns 3674
_refine_ls_number_restraints 0
_refine_ls_restrained_S_all 1.026
_refine_ls_R_factor_all 0.0569
_refine_ls_R_factor_gt 0.0428
_refine_ls_shift/su_max 0.000
_refine_ls_shift/su_mean 0.000
_refine_ls_structure_factor_coef Fsqd
_refine_ls_weighting_details 'w=1/[\s^2^(Fo^2^)+(0.0439P)^2^+0.5339P] where P=(Fo^2^+2Fc^2^)/3'
_refine_ls_weighting_scheme calc
_refine_ls_wR_factor_gt 0.1003
_refine_ls_wR_factor_ref 0.1124
_reflns_number_gt 2895
_reflns_number_total 3674
_reflns_threshold_expression I>2\s(I)
_cod_data_source_file bt6982sup1.cif
_cod_data_source_block I
_cod_original_sg_symbol_H-M 'P 21/c'
_cod_database_code 2311242

loop_
_symmetry_equiv_pos_site_id
_symmetry_equiv_pos_as_xyz
1 x,y,z
2 -x,1/2+y,1/2-z
3 -x,-y,-z
4 x,1/2-y,1/2+z

loop_
_atom_site_aniso_label
_atom_site_aniso_U_11
_atom_site_aniso_U_22
_atom_site_aniso_U_33
_atom_site_aniso_U_12
_atom_site_aniso_U_13
_atom_site_aniso_U_23
O1 0.0487(6) 0.0260(5) 0.0230(4) -0.0009(4) 0.0018(4) -0.0005(3)
O2 0.0371(5) 0.0345(5) 0.0239(4) -0.0022(4) 0.0012(4) -0.0072(4)
N1 0.0270(5) 0.0257(5) 0.0286(5) -0.0012(4) 0.0029(4) -0.0043(4)
N2 0.0299(5) 0.0286(5) 0.0229(5) 0.0003(4) 0.0018(4) -0.0019(4)
N3 0.0432(6) 0.0268(5) 0.0212(5) 0.0004(5) 0.0013(4) -0.0033(4)
N4 0.0355(6) 0.0275(5) 0.0209(5) -0.0029(4) 0.0012(4) -0.0026(4)
C1 0.0268(6) 0.0398(7) 0.0186(5) -0.0005(5) 0.0015(4) -0.0041(5)
C2 0.0369(7) 0.0458(8) 0.0354(7) 0.0058(6) -0.0009(6) -0.0100(6)
C3 0.0378(8) 0.0735(12) 0.0386(8) 0.0187(8) -0.0043(6) -0.0178(8)
C4 0.0271(7) 0.0945(14) 0.0300(7) -0.0009(8) -0.0005(6) -0.0155(8)
C5 0.0343(8) 0.0735(12) 0.0326(7) -0.0175(8) -0.0005(6) -0.0012(7)
C6 0.0314(7) 0.0462(8) 0.0294(6) -0.0083(6) -0.0002(5) 0.0010(6)
C7 0.0286(6) 0.0248(6) 0.0243(6) -0.0078(5) 0.0027(5) -0.0024(5)
C8 0.0301(6) 0.0249(6) 0.0239(6) -0.0053(5) 0.0027(5) -0.0020(4)
C9 0.0371(7) 0.0258(6) 0.0227(6) -0.0027(5) 0.0013(5) -0.0007(5)
C10 0.0278(6) 0.0269(6) 0.0246(6) -0.0065(5) 0.0028(5) -0.0034(5)
C11 0.0323(6) 0.0303(6) 0.0254(6) -0.0079(5) -0.0029(5) 0.0012(5)
C12 0.0551(9) 0.0380(8) 0.0274(7) -0.0010(7) 0.0031(6) 0.0003(6)
C13 0.0633(10) 0.0502(9) 0.0272(7) -0.0051(8) -0.0014(7) 0.0052(6)
C14 0.0510(9) 0.0471(9) 0.0378(8) -0.0043(7) -0.0130(7) 0.0098(7)
C15 0.0572(10) 0.0515(10) 0.0427(9) 0.0147(8) -0.0115(7) -0.0006(7)
C16 0.0503(9) 0.0473(9) 0.0307(7) 0.0106(7) -0.0064(6) -0.0034(6)

loop_
_atom_site_type_symbol
_atom_site_label
_atom_site_fract_x
_atom_site_fract_y
_atom_site_fract_z
_atom_site_U_iso_or_equiv
_atom_site_thermal_displace_type
_atom_site_calc_flag
_atom_site_refinement_flags
_atom_site_occupancy
O O1 0.63625(12) 0.59121(8) 0.76051(6) 0.0326(3) Uani d . 1.000
O O2 0.48112(11) 0.70165(8) 0.48802(6) 0.0318(3) Uani d . 1.000
N N1 0.72819(12) 0.44304(9) 0.62602(7) 0.0271(3) Uani d . 1.000
N N2 0.64406(12) 0.54510(9) 0.60905(7) 0.0271(3) Uani d . 1.000
N N3 0.38524(14) 0.88161(10) 0.66714(7) 0.0304(3) Uani d . 1.000
N N4 0.38879(13) 0.85733(9) 0.57481(7) 0.0280(3) Uani d . 1.000
C C1 0.89573(15) 0.45011(12) 0.62204(8) 0.0284(3) Uani d . 1.000
C C2 0.98148(18) 0.34748(14) 0.62651(10) 0.0394(4) Uani d . 1.000
C C3 1.14618(19) 0.35060(17) 0.62340(11) 0.0501(5) Uani d . 1.000
C C4 1.22455(18) 0.45435(18) 0.61602(10) 0.0506(6) Uani d . 1.000
C C5 1.13945(18) 0.55579(17) 0.61308(10) 0.0468(5) Uani d . 1.000
C C6 0.97471(16) 0.55477(13) 0.61649(9) 0.0357(4) Uani d . 1.000
C C7 0.60259(15) 0.61338(10) 0.67917(8) 0.0259(3) Uani d . 1.000
C C8 0.51543(15) 0.71675(11) 0.65311(8) 0.0263(3) Uani d . 1.000
C C9 0.46389(16) 0.79948(11) 0.71259(8) 0.0285(4) Uani d . 1.000
C C10 0.46608(15) 0.75198(11) 0.56291(8) 0.0264(3) Uani d . 1.000
C C11 0.31419(16) 0.93191(11) 0.50934(8) 0.0294(3) Uani d . 1.000
C C12 0.3405(2) 0.91486(13) 0.41745(9) 0.0401(5) Uani d . 1.000
C C13 0.2658(2) 0.98677(15) 0.35349(10) 0.0470(5) Uani d . 1.000
C C14 0.1706(2) 1.07633(15) 0.37982(11) 0.0456(5) Uani d . 1.000
C C15 0.1489(2) 1.09488(16) 0.47180(11) 0.0507(6) Uani d . 1.000
C C16 0.21914(19) 1.02231(14) 0.53697(10) 0.0429(5) Uani d . 1.000
H H1A 0.68570 0.38480 0.59150 0.0320 Uiso d RU 1.000
H H2 0.92800 0.27560 0.63170 0.0470 Uiso c RU 1.000
H H2A 0.62470 0.57050 0.55100 0.0320 Uiso d RU 1.000
H H3 1.20480 0.28050 0.62640 0.0600 Uiso c RU 1.000
H H3A 0.36760 0.95490 0.68710 0.0360 Uiso d RU 1.000
H H4 1.33670 0.45590 0.61300 0.0610 Uiso c RU 1.000
H H5 1.19360 0.62750 0.60870 0.0560 Uiso c RU 1.000
H H6 0.91710 0.62530 0.61500 0.0430 Uiso c RU 1.000
H H9 0.48190 0.79820 0.77690 0.0340 Uiso c RU 1.000
H H12 0.40880 0.85480 0.39830 0.0480 Uiso c RU 1.000
H H13 0.28090 0.97360 0.29030 0.0560 Uiso c RU 1.000
H H14 0.12040 1.12490 0.33540 0.0550 Uiso c RU 1.000
H H15 0.08530 1.15780 0.49080 0.0610 Uiso c RU 1.000
H H16 0.20200 1.03470 0.60010 0.0520 Uiso c RU 1.000

loop_
_atom_type_symbol
_atom_type_description
_atom_type_scat_dispersion_real
_atom_type_scat_dispersion_imag
_atom_type_scat_source
C C 0.0033 0.0016 ' International Tables Vol C Tables 4.2.6.8 and 6.1.1.4'
H H 0.0000 0.0000 ' International Tables Vol C Tables 4.2.6.8 and 6.1.1.4'
N N 0.0061 0.0033 ' International Tables Vol C Tables 4.2.6.8 and 6.1.1.4'
O O 0.0106 0.0060 ' International Tables Vol C Tables 4.2.6.8 and 6.1.1.4'

loop_
_geom_angle_atom_site_label_1
_geom_angle_atom_site_label_2
_geom_angle_atom_site_label_3
_geom_angle
_geom_angle_publ_flag
N2 N1 C1 116.56(10) no
N1 N2 C7 120.04(10) no
N4 N3 C9 108.74(10) no
N3 N4 C10 108.80(10) no
N3 N4 C11 120.98(10) no
C10 N4 C11 130.15(10) no
N2 N1 H1A 110.00 no
C1 N1 H1A 113.00 no
C7 N2 H2A 119.00 no
N1 N2 H2A 121.00 no
N4 N3 H3A 121.00 no
C9 N3 H3A 126.00 no
C2 C1 C6 119.79(12) no
N1 C1 C2 117.86(12) no
N1 C1 C6 122.33(12) no
C1 C2 C3 119.71(15) no
C2 C3 C4 120.54(17) no
C3 C4 C5 119.57(15) no
C4 C5 C6 120.87(16) no
C1 C6 C5 119.50(14) no
N2 C7 C8 115.01(10) no
O1 C7 N2 123.43(11) no
O1 C7 C8 121.56(11) no
C7 C8 C10 127.58(11) no
C9 C8 C10 107.30(11) no
C7 C8 C9 125.12(11) no
N3 C9 C8 110.09(11) no
N4 C10 C8 104.97(10) no
O2 C10 C8 129.92(12) no
O2 C10 N4 125.08(11) no
N4 C11 C12 119.25(12) no
N4 C11 C16 120.65(11) no
C12 C11 C16 120.09(13) no
C11 C12 C13 119.18(14) no
C12 C13 C14 121.35(14) no
C13 C14 C15 119.04(15) no
C14 C15 C16 120.65(16) no
C11 C16 C15 119.64(14) no
C1 C2 H2 120.00 no
C3 C2 H2 120.00 no
C2 C3 H3 120.00 no
C4 C3 H3 120.00 no
C3 C4 H4 120.00 no
C5 C4 H4 120.00 no
C4 C5 H5 120.00 no
C6 C5 H5 120.00 no
C1 C6 H6 120.00 no
C5 C6 H6 120.00 no
N3 C9 H9 125.00 no
C8 C9 H9 125.00 no
C11 C12 H12 120.00 no
C13 C12 H12 120.00 no
C12 C13 H13 119.00 no
C14 C13 H13 119.00 no
C13 C14 H14 120.00 no
C15 C14 H14 120.00 no
C14 C15 H15 120.00 no
C16 C15 H15 120.00 no
C11 C16 H16 120.00 no
C15 C16 H16 120.00 no

loop_
_geom_bond_atom_site_label_1
_geom_bond_atom_site_label_2
_geom_bond_distance
_geom_bond_publ_flag
O1 C7 1.2436(15) no
O2 C10 1.2509(15) no
N1 N2 1.3962(15) no
N1 C1 1.4207(16) no
N2 C7 1.3489(16) no
N3 N4 1.3819(15) no
N3 C9 1.3273(17) no
N4 C10 1.3951(17) no
N4 C11 1.4236(16) no
N1 H1A 0.9100 no
N2 H2A 0.9100 no
N3 H3A 0.9100 no
C1 C6 1.385(2) no
C1 C2 1.391(2) no
C2 C3 1.394(2) no
C3 C4 1.376(3) no
C4 C5 1.376(3) no
C5 C6 1.394(2) no
C7 C8 1.4493(17) no
C8 C9 1.3724(18) no
C8 C10 1.4332(17) no
C11 C16 1.385(2) no
C11 C12 1.3838(18) no
C12 C13 1.391(2) no
C13 C14 1.373(2) no
C14 C15 1.381(2) no
C15 C16 1.391(2) no
C2 H2 0.9500 no
C3 H3 0.9500 no
C4 H4 0.9500 no
C5 H5 0.9500 no
C6 H6 0.9500 no
C9 H9 0.9500 no
C12 H12 0.9500 no
C13 H13 0.9500 no
C14 H14 0.9500 no
C15 H15 0.9500 no
C16 H16 0.9500 no

loop_
_geom_hbond_atom_site_label_D
_geom_hbond_atom_site_label_H
_geom_hbond_atom_site_label_A
_geom_hbond_site_symmetry_A
_geom_hbond_distance_DH
_geom_hbond_distance_HA
_geom_hbond_distance_DA
_geom_hbond_angle_DHA
_geom_hbond_publ_flag
N1 H1A O2 3_666 0.91 2.06 2.9244(14) 158 yes
N2 H2A O2 . 0.91 2.14 2.8597(14) 136 yes
N3 H3A O1 2_656 0.91 1.75 2.6527(15) 169 yes
C12 H12 O2 . 0.95 2.28 2.9133(18) 124 yes
C16 H16 O1 2_656 0.95 2.51 3.2745(18) 137 yes

loop_
_geom_torsion_atom_site_label_1
_geom_torsion_atom_site_label_2
_geom_torsion_atom_site_label_3
_geom_torsion_atom_site_label_4
_geom_torsion
_geom_torsion_publ_flag
C1 N1 N2 C7 -93.97(13) no
N2 N1 C1 C2 -171.62(11) no
N2 N1 C1 C6 10.19(17) no
N1 N2 C7 O1 0.51(18) no
N1 N2 C7 C8 -179.89(10) no
C9 N3 N4 C10 3.27(14) no
C9 N3 N4 C11 -179.56(11) no
N4 N3 C9 C8 -2.57(15) no
N3 N4 C10 O2 175.50(12) no
N3 N4 C10 C8 -2.61(13) no
C11 N4 C10 O2 -1.3(2) no
C11 N4 C10 C8 -179.44(12) no
N3 N4 C11 C12 170.15(13) no
N3 N4 C11 C16 -8.37(19) no
C10 N4 C11 C12 -13.3(2) no
C10 N4 C11 C16 168.14(13) no
N1 C1 C2 C3 -179.61(13) no
C6 C1 C2 C3 -1.4(2) no
N1 C1 C6 C5 179.80(12) no
C2 C1 C6 C5 1.64(19) no
C1 C2 C3 C4 0.1(2) no
C2 C3 C4 C5 1.0(2) no
C3 C4 C5 C6 -0.7(2) no
C4 C5 C6 C1 -0.6(2) no
O1 C7 C8 C9 0.9(2) no
O1 C7 C8 C10 -178.68(13) no
N2 C7 C8 C9 -178.74(12) no
N2 C7 C8 C10 1.71(19) no
C7 C8 C9 N3 -178.73(12) no
C10 C8 C9 N3 0.90(15) no
C7 C8 C10 O2 2.7(2) no
C7 C8 C10 N4 -179.30(12) no
C9 C8 C10 O2 -176.90(13) no
C9 C8 C10 N4 1.08(14) no
N4 C11 C12 C13 179.11(14) no
C16 C11 C12 C13 -2.4(2) no
N4 C11 C16 C15 179.27(14) no
C12 C11 C16 C15 0.8(2) no
C11 C12 C13 C14 2.0(2) no
C12 C13 C14 C15 -0.1(3) no
C13 C14 C15 C16 -1.6(3) no
C14 C15 C16 C11 1.2(3) no
